data_2006669
loop_
_publ_author_name
'Kumar Biradha'
'Michael J. Zaworotko'
'Ashwini Nangia'
'Gautam R. Desiraju'

_publ_section_title
;
 2,6-Dibenzoyl-1,4-benzoquinone
;
_journal_issue 11
_journal_name_full 'Acta Crystallographica Section C'
_journal_page_first 1653
_journal_page_last 1655
_journal_paper_doi 10.1107/S0108270197007579
_journal_volume 53
_journal_year 1997
_chemical_formula_moiety 'C20 H12 O4'
_chemical_formula_sum 'C20 H12 O4'
_chemical_formula_weight 316.30
_chemical_melting_point 436
_chemical_name_systematic
;
 2,6-Dibenzoyl-1,4-benzoquinone
;
_space_group_IT_number 61
_symmetry_cell_setting orthorhombic
_symmetry_space_group_name_Hall '-P 2ac 2ab'
_symmetry_space_group_name_H-M 'P b c a'
_cell_angle_alpha 90.00
_cell_angle_beta 90.00
_cell_angle_gamma 90.00
_cell_formula_units_Z 8
_cell_length_a 5.1928(5)
_cell_length_b 20.405(2)
_cell_length_c 29.517(3)
_cell_measurement_reflns_used 512
_cell_measurement_temperature 183(2)
_cell_measurement_theta_max 23.42
_cell_measurement_theta_min 1.38
_cell_volume 3127.6(5)
_computing_cell_refinement SMART
_computing_data_collection 'SMART (Siemens, 1995)'
_computing_data_reduction 'SAINT (Siemens, 1995)'
_computing_molecular_graphics 'SHELXTL/PC (Siemens, 1990b)'
_computing_publication_material SHELXTL/PC
_computing_structure_refinement 'SHELXL93 (Sheldrick, 1993)'
_computing_structure_solution 'SHELXS86 (Sheldrick, 1990a)'
_diffrn_ambient_temperature 293(2)
_diffrn_measurement_device_type SMART
_diffrn_measurement_method 'CCD area detector'
_diffrn_radiation_type MoK\a
_diffrn_radiation_wavelength 0.71073
_diffrn_reflns_av_R_equivalents 0.0978
_diffrn_reflns_av_sigmaI/netI 0.0685
_diffrn_reflns_limit_h_max 5
_diffrn_reflns_limit_h_min -5
_diffrn_reflns_limit_k_max 21
_diffrn_reflns_limit_k_min -22
_diffrn_reflns_limit_l_max 32
_diffrn_reflns_limit_l_min -25
_diffrn_reflns_number 11866
_diffrn_reflns_theta_max 23.42
_diffrn_reflns_theta_min 1.38
_exptl_absorpt_coefficient_mu 0.094
_exptl_absorpt_correction_type none
_exptl_crystal_colour yellow
_exptl_crystal_density_diffrn 1.343
_exptl_crystal_density_meas 1.340
_exptl_crystal_density_method flotation
_exptl_crystal_description Needle
_exptl_crystal_F_000 1312
_exptl_crystal_size_max 0.30
_exptl_crystal_size_mid 0.25
_exptl_crystal_size_min 0.15
_refine_diff_density_max 0.220
_refine_diff_density_min -0.198
_refine_ls_extinction_method none
_refine_ls_goodness_of_fit_all 1.040
_refine_ls_goodness_of_fit_obs 1.023
_refine_ls_hydrogen_treatment constr
_refine_ls_matrix_type full
_refine_ls_number_parameters 217
_refine_ls_number_reflns 2263
_refine_ls_number_restraints 0
_refine_ls_restrained_S_all 1.040
_refine_ls_restrained_S_obs 1.023
_refine_ls_R_factor_all 0.1025
_refine_ls_R_factor_gt 0.0517
_refine_ls_shift/su_max 0.000
_refine_ls_structure_factor_coef Fsqd
_refine_ls_weighting_details 'calc w = 1/[\s^2^(Fo^2^)+(0.0696P)^2^] where P=(Fo^2^+2Fc^2^)/3'
_refine_ls_weighting_scheme calc
_refine_ls_wR_factor_all 0.1448
_refine_ls_wR_factor_ref 0.1448
_reflns_number_gt 1428
_reflns_number_total 2263
_reflns_observed_criterion >2sigma(I)
_cod_data_source_file fg1318.cif
_cod_data_source_block dbq2
_cod_depositor_comments
;
The following automatic conversions were performed:

'_chemical_melting_point' value '436K' was changed to '436' - the
value should be numeric and without a unit designator.

Automatic conversion script
Id: cif_fix_values 1646 2011-03-28 12:23:43Z adriana 
;
_cod_database_code 2006669

loop_
_symmetry_equiv_pos_as_xyz
'x, y, z'
'-x+1/2, -y, z+1/2'
'-x, y+1/2, -z+1/2'
'x+1/2, -y+1/2, -z'
'-x, -y, -z'
'x-1/2, y, -z-1/2'
'x, -y-1/2, z-1/2'
'-x-1/2, y-1/2, z'

loop_
_atom_site_aniso_label
_atom_site_aniso_U_11
_atom_site_aniso_U_22
_atom_site_aniso_U_33
_atom_site_aniso_U_12
_atom_site_aniso_U_13
_atom_site_aniso_U_23
O7 .093(2) .054(2) .055(2) .024(2) -.004(2) .0117(13)
O10 .051(2) .0418(15) .083(2) -.0104(14) -.012(2) -.0014(13)
O13 .049(2) .0435(14) .0409(14) -.0072(13) -.0055(13) .0009(11)
O14 .038(2) .0435(14) .0498(14) .0058(12) .0081(14) .0036(11)
C1 .054(3) .045(2) .038(2) -.009(2) -.001(2) .008(2)
C2 .077(3) .061(3) .053(3) -.011(2) -.008(3) .011(2)
C3 .095(4) .073(3) .058(3) -.025(3) -.020(3) .014(2)
C4 .114(5) .080(3) .043(3) -.026(3) -.004(3) -.004(2)
C5 .096(4) .080(3) .056(3) .006(3) .007(3) -.016(2)
C6 .065(3) .071(3) .046(2) .003(2) .002(2) -.002(2)
C7 .046(3) .041(2) .047(2) .001(2) .003(2) .015(2)
C8 .042(3) .028(2) .040(2) .002(2) .006(2) -.003(2)
C9 .046(3) .029(2) .052(2) .005(2) .009(2) .004(2)
C10 .037(2) .029(2) .062(2) .000(2) .002(2) -.007(2)
C11 .037(2) .039(2) .046(2) .003(2) .000(2) .004(2)
C12 .031(2) .025(2) .035(2) .003(2) .005(2) -.0029(14)
C13 .035(2) .032(2) .036(2) .000(2) .003(2) -.0051(15)
C14 .028(2) .038(2) .031(2) .003(2) -.003(2) .0009(15)
C15 .030(2) .029(2) .032(2) .000(2) -.005(2) -.0012(14)
C16 .033(2) .036(2) .043(2) .000(2) -.002(2) -.0035(15)
C17 .038(2) .047(2) .051(2) .006(2) -.002(2) -.013(2)
C18 .058(3) .035(2) .059(2) .006(2) -.016(2) -.015(2)
C19 .062(3) .034(2) .059(2) -.007(2) -.010(2) -.002(2)
C20 .041(2) .039(2) .042(2) -.007(2) -.001(2) -.004(2)

loop_
_atom_site_label
_atom_site_fract_x
_atom_site_fract_y
_atom_site_fract_z
_atom_site_U_iso_or_equiv
_atom_site_thermal_displace_type
_atom_site_calc_flag
_atom_site_refinement_flags
_atom_site_occupancy
_atom_site_disorder_group
_atom_site_type_symbol
O7 .0658(6) .26134(13) .42930(8) .0673(9) Uani d . 1 . O
O10 -.7031(5) .30595(11) .31783(9) .0584(8) Uani d . 1 . O
O13 .1093(5) .42773(10) .38597(7) .0443(7) Uani d . 1 . O
O14 .0986(5) .47592(10) .28398(8) .0437(6) Uani d . 1 . O
C1 -.0447(8) .3517(2) .47569(12) .0460(10) Uani d . 1 . C
C2 .1302(9) .3348(2) .50916(13) .0635(12) Uani d . 1 . C
H2 .2427(9) .2999(2) .50469(13) .076 Uiso calc R 1 . H
C3 .1368(10) .3698(2) .54917(14) .0751(14) Uani d . 1 . C
H3 .2533(10) .3585(2) .57176(14) .090 Uiso calc R 1 . H
C4 -.0271(11) .4209(2) .55549(14) .079(2) Uani d . 1 . C
H4 -.0189(11) .4449(2) .58226(14) .095 Uiso calc R 1 . H
C5 -.2025(10) .4376(2) .52339(15) .0773(14) Uani d . 1 . C
H5 -.3156(10) .4722(2) .52837(15) .093 Uiso calc R 1 . H
C6 -.2120(9) .4025(2) .48303(12) .0609(12) Uani d . 1 . C
H6 -.3322(9) .4136(2) .46097(12) .073 Uiso calc R 1 . H
C7 -.0453(7) .3135(2) .43320(12) .0445(10) Uani d . 1 . C
C8 -.1841(7) .34005(14) .39239(11) .0370(9) Uani d . 1 . C
C9 -.3881(7) .3095(2) .37470(12) .0423(9) Uani d . 1 . C
H9 -.4505(7) .2718(2) .38864(12) .051 Uiso calc R 1 . H
C10 -.5160(7) .3341(2) .33372(12) .0428(10) Uani d . 1 . C
C11 -.4135(7) .3936(2) .31248(11) .0407(9) Uani d . 1 . C
H11 -.4913(7) .4097(2) .28637(11) .049 Uiso calc R 1 . H
C12 -.2113(6) .42530(14) .32973(10) .0304(8) Uani d . 1 . C
C13 -.0818(7) .40016(15) .37089(10) .0341(8) Uani d . 1 . C
C14 -.0941(7) .48423(15) .30718(10) .0323(8) Uani d . 1 . C
C15 -.2086(6) .54961(14) .31465(10) .0304(8) Uani d . 1 . C
C16 -.4258(7) .5587(2) .34112(10) .0372(9) Uani d . 1 . C
H16 -.5040(7) .5230(2) .35508(10) .045 Uiso calc R 1 . H
C17 -.5259(7) .6208(2) .34675(12) .0450(10) Uani d . 1 . C
H17 -.6694(7) .6271(2) .36507(12) .054 Uiso calc R 1 . H
C18 -.4143(9) .6731(2) .32540(13) .0508(11) Uani d . 1 . C
H18 -.4848(9) .7147(2) .32886(13) .061 Uiso calc R 1 . H
C19 -.1998(8) .6649(2) .29899(13) .0516(11) Uani d . 1 . C
H19 -.1245(8) .7008(2) .28485(13) .062 Uiso calc R 1 . H
C20 -.0956(7) .6031(2) .29339(11) .0410(9) Uani d . 1 . C
H20 .0498(7) .5974(2) .27544(11) .049 Uiso calc R 1 . H

loop_
_atom_type_symbol
_atom_type_description
_atom_type_scat_dispersion_real
_atom_type_scat_dispersion_imag
_atom_type_scat_source
C C 0.0033 0.0016 'International Tables Vol C Tables 4.2.6.8 and 6.1.1.4'
H H 0.0000 0.0000 'International Tables Vol C Tables 4.2.6.8 and 6.1.1.4'
O O 0.0106 0.0060 'International Tables Vol C Tables 4.2.6.8 and 6.1.1.4'

loop_
_geom_angle_atom_site_label_1
_geom_angle_atom_site_label_2
_geom_angle_atom_site_label_3
_geom_angle
C6 C1 C2 119.4(4)
C6 C1 C7 122.2(3)
C2 C1 C7 118.4(4)
C3 C2 C1 119.8(4)
C4 C3 C2 120.0(4)
C5 C4 C3 121.1(4)
C4 C5 C6 119.6(4)
C1 C6 C5 120.1(4)
O7 C7 C1 122.8(3)
O7 C7 C8 117.8(3)
C1 C7 C8 119.4(3)
C9 C8 C13 120.3(3)
C9 C8 C7 121.7(3)
C13 C8 C7 118.0(3)
C8 C9 C10 121.4(3)
O10 C10 C11 120.9(3)
O10 C10 C9 121.0(3)
C11 C10 C9 118.1(3)
C12 C11 C10 121.6(3)
C11 C12 C13 120.2(3)
C11 C12 C14 122.5(3)
C13 C12 C14 117.2(3)
O13 C13 C8 121.0(3)
O13 C13 C12 120.5(3)
C8 C13 C12 118.4(3)
O14 C14 C15 122.5(3)
O14 C14 C12 117.9(3)
C15 C14 C12 119.6(3)
C16 C15 C20 119.6(3)
C16 C15 C14 122.2(3)
C20 C15 C14 118.2(3)
C17 C16 C15 119.8(3)
C18 C17 C16 120.1(3)
C17 C18 C19 120.7(3)
C18 C19 C20 119.9(3)
C19 C20 C15 119.8(3)

loop_
_geom_bond_atom_site_label_1
_geom_bond_atom_site_label_2
_geom_bond_site_symmetry_2
_geom_bond_distance
_geom_bond_publ_flag
O7 C7 . 1.216(4) yes
O10 C10 . 1.222(4) yes
O13 C13 . 1.224(4) yes
O14 C14 . 1.224(4) yes
C1 C6 . 1.370(5) ?
C1 C2 . 1.386(5) ?
C1 C7 . 1.477(5) ?
C2 C3 . 1.381(5) ?
C3 C4 . 1.358(6) ?
C4 C5 . 1.358(6) ?
C5 C6 . 1.390(5) ?
C7 C8 . 1.505(5) ?
C8 C9 . 1.336(5) ?
C8 C13 . 1.480(4) ?
C9 C10 . 1.468(5) ?
C10 C11 . 1.467(5) ?
C11 C12 . 1.334(4) ?
C12 C13 . 1.480(4) ?
C12 C14 . 1.503(4) ?
C14 C15 . 1.477(4) ?
C15 C16 . 1.385(5) ?
C15 C20 . 1.389(4) ?
C16 C17 . 1.379(4) ?
C17 C18 . 1.369(5) ?
C18 C19 . 1.370(5) ?
C19 C20 . 1.382(5) ?

loop_
_geom_hbond_atom_site_label_D
_geom_hbond_atom_site_label_H
_geom_hbond_atom_site_label_A
_geom_hbond_site_symmetry_A
_geom_hbond_distance_DH
_geom_hbond_distance_HA
_geom_hbond_distance_DA
_geom_hbond_angle_DHA
_geom_hbond_publ_flag
C11 H11 O14 1_455 0.93 2.524(4) 3.154(4) 125.3(3) yes
C9 H9 O7 1_455 0.93 2.792(5) 3.406(4) 124.5(4) yes
C2 H2 O7 4_556 0.93 2.859(5) 3.502(5) 127.3(4) yes
C3 H3 O7 4_556 0.93 2.935(5) 3.539(5) 124.0(4) yes
C18 H18 O10 8_465 0.93 2.490(5) 3.368(5) 155.6(4) yes
C19 H19 O10 8_565 0.93 2.906(5) 3.602(5) 132.7(4) yes

loop_
_geom_torsion_atom_site_label_1
_geom_torsion_atom_site_label_2
_geom_torsion_atom_site_label_3
_geom_torsion_atom_site_label_4
_geom_torsion
_geom_torsion_publ_flag
O7 C7 C8 C13 112.2(4) yes
C13 C12 C14 O14 -77.0(4) yes

loop_
_cod_related_entry_id
_cod_related_entry_database
_cod_related_entry_code
1 ChemSpider 21137442
